data_7035602
loop_
_publ_author_name
'Myers, Thomas W.'
'Sherbow, Tobias J.'
'Fettinger, James C.'
'Berben, Louise A.'

_publ_section_title
;
 Synthesis and characterization of bis(imino)pyridine complexes of
 divalent Mg and Zn.
;
_journal_issue 14
_journal_name_full 'Dalton transactions (Cambridge, England : 2003)'
_journal_page_first 5989
_journal_page_last 5998
_journal_paper_doi 10.1039/c5dt01541c
_journal_volume 45
_journal_year 2016
_chemical_formula_moiety '2(C74 H102 Cl2 Mg3 N6 O2), C6 H14, 3(C4 H10 O)'
_chemical_formula_sum 'C166 H248 Cl4 Mg6 N12 O7'
_chemical_formula_weight 2811.43
_space_group_crystal_system monoclinic
_space_group_IT_number 15
_space_group_name_Hall '-C 2yc'
_space_group_name_H-M_alt 'C 1 2/c 1'
_symmetry_space_group_name_Hall '-C 2yc'
_symmetry_space_group_name_H-M 'C 1 2/c 1'
_atom_sites_solution_hydrogens geom
_audit_creation_method SHELXL-2014/7
_audit_update_record
;
2015-04-15 deposited with the CCDC.
2015-06-22 downloaded from the CCDC.
;
_cell_angle_alpha 90
_cell_angle_beta 97.110(3)
_cell_angle_gamma 90
_cell_formula_units_Z 4
_cell_length_a 23.5150(10)
_cell_length_b 15.5547(7)
_cell_length_c 43.771(2)
_cell_measurement_reflns_used 9995
_cell_measurement_temperature 90(2)
_cell_measurement_theta_max 71.76
_cell_measurement_theta_min 3.41
_cell_volume 15887.0(12)
_computing_cell_refinement 'SAINT (8.34a) (Bruker, 2013)'
_computing_data_collection 'Apex2 (2010-11.3) (Bruker, 2010)'
_computing_data_reduction 'SAINT (8.34a) (Bruker, 2013)'
_computing_molecular_graphics 'Bruker SHELXTL'
_computing_publication_material 'Bruker SHELXTL'
_computing_structure_refinement 'SHELXL-2014/7 (Sheldrick, 2014)'
_computing_structure_solution 'SHELXS-97 (Sheldrick, 2008)'
_diffrn_ambient_temperature 90(2)
_diffrn_measured_fraction_theta_full 0.992
_diffrn_measured_fraction_theta_max 0.968
_diffrn_measurement_device_type 'Bruker APEX-II CCD'
_diffrn_measurement_method '\f and \w scans'
_diffrn_radiation_type CuK\a
_diffrn_radiation_wavelength 1.54178
_diffrn_reflns_av_R_equivalents 0.0491
_diffrn_reflns_av_unetI/netI 0.0594
_diffrn_reflns_Laue_measured_fraction_full 0.992
_diffrn_reflns_Laue_measured_fraction_max 0.968
_diffrn_reflns_limit_h_max 29
_diffrn_reflns_limit_h_min -26
_diffrn_reflns_limit_k_max 19
_diffrn_reflns_limit_k_min -15
_diffrn_reflns_limit_l_max 52
_diffrn_reflns_limit_l_min -53
_diffrn_reflns_number 33899
_diffrn_reflns_point_group_measured_fraction_full 0.992
_diffrn_reflns_point_group_measured_fraction_max 0.968
_diffrn_reflns_theta_full 67.679
_diffrn_reflns_theta_max 72.220
_diffrn_reflns_theta_min 3.415
_exptl_absorpt_coefficient_mu 1.357
_exptl_absorpt_correction_T_max 0.7791
_exptl_absorpt_correction_T_min 0.5244
_exptl_absorpt_correction_type multi-scan
_exptl_absorpt_process_details 'SADABS 2014/3 (Sheldrick, 2014)'
_exptl_crystal_colour purple
_exptl_crystal_density_diffrn 1.175
_exptl_crystal_description Block
_exptl_crystal_F_000 6096
_exptl_crystal_size_max 0.312
_exptl_crystal_size_mid 0.250
_exptl_crystal_size_min 0.212
_refine_diff_density_max 0.748
_refine_diff_density_min -0.661
_refine_diff_density_rms 0.077
_refine_ls_extinction_method none
_refine_ls_goodness_of_fit_ref 1.044
_refine_ls_hydrogen_treatment constr
_refine_ls_matrix_type full
_refine_ls_number_parameters 1061
_refine_ls_number_reflns 15184
_refine_ls_number_restraints 67
_refine_ls_restrained_S_all 1.048
_refine_ls_R_factor_all 0.0940
_refine_ls_R_factor_gt 0.0767
_refine_ls_shift/su_max 0.003
_refine_ls_shift/su_mean 0.000
_refine_ls_structure_factor_coef Fsqd
_refine_ls_weighting_details 'w=1/[\s^2^(Fo^2^)+(0.1089P)^2^+35.7785P] where P=(Fo^2^+2Fc^2^)/3'
_refine_ls_weighting_scheme calc
_refine_ls_wR_factor_gt 0.1989
_refine_ls_wR_factor_ref 0.2131
_reflns_Friedel_coverage 0.000
_reflns_number_gt 11852
_reflns_number_total 15184
_reflns_threshold_expression 'I > 2\s(I)'
_cod_data_source_file c5dt01541c1.cif
_cod_data_source_block TWM98F1MI
_cod_depositor_comments
;
The following automatic conversions were performed:

'_exptl_absorpt_correction_type' value 'Multi-scan' changed to
'multi-scan' according to
/usr/data/users/saulius/crontab/automatic-downloads/rss-feeds/RSC/lib/dictionaries/cif_core.dic
dictionary named 'cif_core.dic' version 2.4.2 from 2011-04-26.

Automatic conversion script
Id: cif_fix_values 3271 2015-04-21 07:52:19Z andrius 

 Adding full bibliography for 7035598--7035603.cif.
;
_cod_original_cell_volume 15886.9(12)
_cod_database_code 7035602
_shelx_shelxl_version_number 2014/7
_shelx_space_group_comment
; 
The symmetry employed for this shelxl refinement is uniquely defined 
by the following loop, which should always be used as a source of 
symmetry information in preference to the above space-group names. 
They are only intended as comments. 
;
_shelx_estimated_absorpt_t_min 0.677
_shelx_estimated_absorpt_t_max 0.762

loop_
_space_group_symop_operation_xyz
'x, y, z'
'-x, y, -z+1/2'
'x+1/2, y+1/2, z'
'-x+1/2, y+1/2, -z+1/2'
'-x, -y, -z'
'x, -y, z-1/2'
'-x+1/2, -y+1/2, -z'
'x+1/2, -y+1/2, z-1/2'

loop_
_atom_site_label
_atom_site_type_symbol
_atom_site_fract_x
_atom_site_fract_y
_atom_site_fract_z
_atom_site_U_iso_or_equiv
_atom_site_adp_type
_atom_site_occupancy
_atom_site_site_symmetry_order
_atom_site_calc_flag
_atom_site_refinement_flags_posn
_atom_site_refinement_flags_adp
_atom_site_refinement_flags_occupancy
_atom_site_disorder_assembly
_atom_site_disorder_group
Cl1 Cl 0.05304(3) 0.12260(4) 0.07500(2) 0.02892(17) Uani 1 1 d . . . . .
Cl2 Cl 0.09465(3) 0.11824(5) 0.16478(2) 0.03070(17) Uani 1 1 d . . . . .
Mg1 Mg 0.19002(4) 0.18161(6) 0.16046(2) 0.0278(2) Uani 1 1 d . . . . .
Mg2 Mg -0.04380(4) 0.18707(6) 0.07696(2) 0.0251(2) Uani 1 1 d D . . . .
Mg3 Mg 0.07145(4) 0.20811(6) 0.12077(2) 0.0245(2) Uani 1 1 d . . . . .
O1 O 0.23298(10) 0.10517(15) 0.19414(5) 0.0387(5) Uani 1 1 d . . . . .
N1 N 0.19239(11) 0.30033(17) 0.18481(6) 0.0345(6) Uani 1 1 d . . . . .
N2 N 0.15215(10) 0.26262(15) 0.12629(6) 0.0263(5) Uani 1 1 d . . . . .
N3 N 0.22523(10) 0.13285(16) 0.12154(6) 0.0289(5) Uani 1 1 d . . . . .
N4 N -0.04155(11) 0.31209(16) 0.05662(6) 0.0279(5) Uani 1 1 d . . . . .
N5 N -0.01028(10) 0.25953(15) 0.11453(5) 0.0240(5) Uani 1 1 d . . . . .
N6 N -0.08584(10) 0.12877(15) 0.11252(6) 0.0264(5) Uani 1 1 d . . . . .
C1 C 0.16118(15) 0.4540(2) 0.18113(8) 0.0388(7) Uani 1 1 d . . . . .
H1A H 0.1768 0.4546 0.2029 0.058 Uiso 1 1 calc R U . . .
H1B H 0.1201 0.4672 0.1791 0.058 Uiso 1 1 calc R U . . .
H1C H 0.1809 0.4973 0.1700 0.058 Uiso 1 1 calc R U . . .
C2 C 0.16990(13) 0.36609(19) 0.16774(8) 0.0318(6) Uani 1 1 d . . . . .
C3 C 0.15311(12) 0.35121(18) 0.13607(7) 0.0286(6) Uani 1 1 d . . . . .
C4 C 0.13973(12) 0.41286(19) 0.11358(7) 0.0312(6) Uani 1 1 d . . . . .
H4A H 0.1311 0.4699 0.1193 0.037 Uiso 1 1 calc R U . . .
C5 C 0.13887(13) 0.3919(2) 0.08259(8) 0.0334(7) Uani 1 1 d . . . . .
H5A H 0.1234 0.4306 0.0670 0.040 Uiso 1 1 calc R U . . .
C6 C 0.16144(14) 0.3122(2) 0.07494(7) 0.0329(6) Uani 1 1 d . . . . .
H6A H 0.1676 0.3005 0.0543 0.039 Uiso 1 1 calc R U . . .
C7 C 0.17468(12) 0.25090(19) 0.09759(7) 0.0275(6) Uani 1 1 d . . . . .
C8 C 0.20829(13) 0.1760(2) 0.09546(7) 0.0302(6) Uani 1 1 d . . . . .
C9 C 0.22024(16) 0.1443(2) 0.06463(8) 0.0394(7) Uani 1 1 d . . . . .
H9A H 0.2396 0.0885 0.0670 0.059 Uiso 1 1 calc R U . . .
H9B H 0.2449 0.1856 0.0556 0.059 Uiso 1 1 calc R U . . .
H9C H 0.1841 0.1381 0.0511 0.059 Uiso 1 1 calc R U . . .
C10 C 0.21130(16) 0.3105(2) 0.21681(8) 0.0416(8) Uani 1 1 d . . . . .
C11 C 0.17205(18) 0.3055(3) 0.23853(8) 0.0490(9) Uani 1 1 d . . . . .
C12 C 0.1934(2) 0.3056(3) 0.26988(9) 0.0636(12) Uani 1 1 d . . . . .
H12A H 0.1675 0.3025 0.2849 0.076 Uiso 1 1 calc R U . . .
C13 C 0.2518(2) 0.3101(3) 0.27920(11) 0.0743(16) Uani 1 1 d . . . . .
H13A H 0.2658 0.3078 0.3005 0.089 Uiso 1 1 calc R U . . .
C14 C 0.2893(2) 0.3179(3) 0.25780(11) 0.0651(13) Uani 1 1 d . . . . .
H14A H 0.3291 0.3235 0.2647 0.078 Uiso 1 1 calc R U . . .
C15 C 0.27099(17) 0.3181(2) 0.22633(10) 0.0494(9) Uani 1 1 d . . . . .
C16 C 0.10708(18) 0.3015(3) 0.22937(8) 0.0510(10) Uani 1 1 d . . . . .
H16A H 0.0998 0.3024 0.2064 0.061 Uiso 1 1 calc R U . . .
C17 C 0.0778(2) 0.3798(3) 0.24122(10) 0.0621(11) Uani 1 1 d . . . . .
H17A H 0.0370 0.3791 0.2332 0.093 Uiso 1 1 calc R U . . .
H17B H 0.0955 0.4322 0.2343 0.093 Uiso 1 1 calc R U . . .
H17C H 0.0820 0.3786 0.2638 0.093 Uiso 1 1 calc R U . . .
C18 C 0.0803(2) 0.2198(3) 0.24035(9) 0.0582(11) Uani 1 1 d . . . . .
H18A H 0.0996 0.1696 0.2329 0.087 Uiso 1 1 calc R U . . .
H18B H 0.0395 0.2182 0.2323 0.087 Uiso 1 1 calc R U . . .
H18C H 0.0845 0.2191 0.2629 0.087 Uiso 1 1 calc R U . . .
C19 C 0.31314(16) 0.3279(3) 0.20316(11) 0.0536(10) Uani 1 1 d . . . . .
H19A H 0.2986 0.2920 0.1849 0.064 Uiso 1 1 calc R U . . .
C20 C 0.31627(19) 0.4204(3) 0.19183(12) 0.0606(11) Uani 1 1 d . . . . .
H20A H 0.2779 0.4398 0.1833 0.091 Uiso 1 1 calc R U . . .
H20B H 0.3419 0.4232 0.1758 0.091 Uiso 1 1 calc R U . . .
H20C H 0.3311 0.4576 0.2091 0.091 Uiso 1 1 calc R U . . .
C21 C 0.3743(2) 0.2972(3) 0.21421(15) 0.0802(17) Uani 1 1 d . . . . .
H21A H 0.3727 0.2418 0.2247 0.120 Uiso 1 1 calc R U . . .
H21B H 0.3936 0.3396 0.2285 0.120 Uiso 1 1 calc R U . . .
H21C H 0.3956 0.2906 0.1965 0.120 Uiso 1 1 calc R U . . .
C22 C 0.26364(13) 0.06171(19) 0.12146(7) 0.0290(6) Uani 1 1 d . . . . .
C23 C 0.32268(13) 0.0745(2) 0.12018(8) 0.0336(7) Uani 1 1 d . . . . .
C24 C 0.35983(14) 0.0056(2) 0.12548(8) 0.0383(7) Uani 1 1 d . . . . .
H24A H 0.3997 0.0145 0.1252 0.046 Uiso 1 1 calc R U . . .
C25 C 0.34023(15) -0.0761(2) 0.13112(9) 0.0427(8) Uani 1 1 d . . . . .
H25A H 0.3664 -0.1224 0.1353 0.051 Uiso 1 1 calc R U . . .
C26 C 0.28190(15) -0.0891(2) 0.13053(9) 0.0396(8) Uani 1 1 d . . . . .
H26A H 0.2681 -0.1455 0.1335 0.048 Uiso 1 1 calc R U . . .
C27 C 0.24271(13) -0.0216(2) 0.12568(7) 0.0305(6) Uani 1 1 d . . . . .
C28 C 0.34766(15) 0.1620(2) 0.11318(10) 0.0444(8) Uani 1 1 d . . . . .
H28A H 0.3154 0.2041 0.1095 0.053 Uiso 1 1 calc R U . . .
C29 C 0.3891(2) 0.1938(3) 0.13975(13) 0.0708(13) Uani 1 1 d . . . . .
H29A H 0.3696 0.1978 0.1582 0.106 Uiso 1 1 calc R U . . .
H29B H 0.4034 0.2506 0.1348 0.106 Uiso 1 1 calc R U . . .
H29C H 0.4213 0.1536 0.1435 0.106 Uiso 1 1 calc R U . . .
C30 C 0.37770(19) 0.1578(3) 0.08401(11) 0.0575(11) Uani 1 1 d . . . . .
H30A H 0.3906 0.2155 0.0790 0.086 Uiso 1 1 calc R U . . .
H30B H 0.3508 0.1361 0.0668 0.086 Uiso 1 1 calc R U . . .
H30C H 0.4108 0.1192 0.0875 0.086 Uiso 1 1 calc R U . . .
C31 C 0.17881(13) -0.0390(2) 0.12343(8) 0.0347(7) Uani 1 1 d . . . . .
H31A H 0.1593 0.0174 0.1256 0.042 Uiso 1 1 calc R U . . .
C32 C 0.16271(17) -0.0976(3) 0.14872(10) 0.0548(10) Uani 1 1 d . . . . .
H32A H 0.1796 -0.0756 0.1688 0.082 Uiso 1 1 calc R U . . .
H32B H 0.1772 -0.1557 0.1457 0.082 Uiso 1 1 calc R U . . .
H32C H 0.1209 -0.0995 0.1480 0.082 Uiso 1 1 calc R U . . .
C33 C 0.15652(16) -0.0754(3) 0.09179(9) 0.0518(9) Uani 1 1 d . . . . .
H33A H 0.1650 -0.0349 0.0758 0.078 Uiso 1 1 calc R U . . .
H33B H 0.1150 -0.0839 0.0904 0.078 Uiso 1 1 calc R U . . .
H33C H 0.1752 -0.1305 0.0889 0.078 Uiso 1 1 calc R U . . .
C34 C 0.29270(16) 0.0817(3) 0.19819(9) 0.0529(10) Uani 1 1 d . . . . .
H34A H 0.3165 0.1296 0.1920 0.063 Uiso 1 1 calc R U . . .
H34B H 0.2992 0.0305 0.1856 0.063 Uiso 1 1 calc R U . . .
C35 C 0.3073(2) 0.0621(4) 0.23211(11) 0.0750(15) Uani 1 1 d . . . . .
H35A H 0.3250 0.0045 0.2350 0.090 Uiso 1 1 calc R U . . .
H35B H 0.3347 0.1053 0.2420 0.090 Uiso 1 1 calc R U . . .
C36 C 0.2551(2) 0.0651(6) 0.24531(14) 0.106(3) Uani 1 1 d . . . . .
H36A H 0.2564 0.1127 0.2604 0.127 Uiso 1 1 calc R U . . .
H36B H 0.2497 0.0106 0.2563 0.127 Uiso 1 1 calc R U . . .
C37 C 0.20804(19) 0.0778(4) 0.22134(10) 0.0639(13) Uani 1 1 d . . . . .
H37A H 0.1816 0.1223 0.2275 0.077 Uiso 1 1 calc R U . . .
H37B H 0.1863 0.0237 0.2172 0.077 Uiso 1 1 calc R U . . .
C38 C -0.01117(14) 0.46333(19) 0.06589(8) 0.0328(7) Uani 1 1 d . . . . .
H38A H -0.0434 0.4819 0.0510 0.049 Uiso 1 1 calc R U . . .
H38B H 0.0241 0.4646 0.0561 0.049 Uiso 1 1 calc R U . . .
H38C H -0.0073 0.5021 0.0837 0.049 Uiso 1 1 calc R U . . .
C39 C -0.02179(12) 0.37340(18) 0.07639(7) 0.0268(6) Uani 1 1 d . . . . .
C40 C -0.00923(12) 0.34996(18) 0.10790(7) 0.0257(6) Uani 1 1 d . . . . .
C41 C 0.00223(12) 0.40563(19) 0.13252(7) 0.0293(6) Uani 1 1 d . . . . .
H41A H 0.0113 0.4641 0.1291 0.035 Uiso 1 1 calc R U . . .
C42 C 0.00043(13) 0.3754(2) 0.16243(7) 0.0333(7) Uani 1 1 d . . . . .
H42A H 0.0162 0.4085 0.1797 0.040 Uiso 1 1 calc R U . . .
C43 C -0.02492(13) 0.2958(2) 0.16657(7) 0.0317(6) Uani 1 1 d . . . . .
H43A H -0.0341 0.2794 0.1863 0.038 Uiso 1 1 calc R U . . .
C44 C -0.03665(12) 0.24074(19) 0.14151(6) 0.0267(6) Uani 1 1 d . . . . .
C45 C -0.07226(13) 0.16704(19) 0.14017(7) 0.0281(6) Uani 1 1 d . . . . .
C46 C -0.09070(16) 0.1317(2) 0.16950(7) 0.0401(8) Uani 1 1 d . . . . .
H46A H -0.1025 0.0716 0.1663 0.060 Uiso 1 1 calc R U . . .
H46B H -0.1229 0.1655 0.1752 0.060 Uiso 1 1 calc R U . . .
H46C H -0.0586 0.1350 0.1860 0.060 Uiso 1 1 calc R U . . .
C47 C -0.0575(3) 0.3300(3) 0.02441(14) 0.0207(16) Uani 0.61 1 d . . P A 1
C48 C -0.0138(4) 0.3297(3) 0.0036(2) 0.0317(18) Uani 0.61 1 d D . P A 1
C49 C -0.0317(6) 0.3385(4) -0.0276(3) 0.044(2) Uani 0.61 1 d . . P A 1
H49 H -0.0042 0.3386 -0.0418 0.053 Uiso 0.61 1 calc R U P A 1
C50 C -0.0899(6) 0.3472(5) -0.0384(2) 0.050(2) Uani 0.61 1 d . . P A 1
H50 H -0.1017 0.3526 -0.0599 0.060 Uiso 0.61 1 calc R U P A 1
C51 C -0.1298(3) 0.3479(4) -0.01839(18) 0.0480(17) Uani 0.61 1 d . . P A 1
H51 H -0.1690 0.3550 -0.0263 0.058 Uiso 0.61 1 calc R U P A 1
C52 C -0.1151(3) 0.3387(3) 0.01328(15) 0.0384(15) Uani 0.61 1 d D . P A 1
C53 C 0.0492(3) 0.3216(4) 0.0136(2) 0.0259(15) Uani 0.61 1 d D . P A 1
H53 H 0.0548 0.3194 0.0366 0.031 Uiso 0.61 1 calc R U P A 1
C54 C 0.0762(3) 0.2422(4) 0.00209(15) 0.0423(14) Uani 0.61 1 d D . P A 1
H54A H 0.0658 0.1922 0.0139 0.063 Uiso 0.61 1 calc R U P A 1
H54B H 0.1180 0.2488 0.0047 0.063 Uiso 0.61 1 calc R U P A 1
H54C H 0.0624 0.2338 -0.0198 0.063 Uiso 0.61 1 calc R U P A 1
C55 C 0.0818(4) 0.4005(5) 0.00380(19) 0.0337(17) Uani 0.61 1 d D . P A 1
H55A H 0.0838 0.3981 -0.0184 0.051 Uiso 0.61 1 calc R U P A 1
H55B H 0.1206 0.4007 0.0149 0.051 Uiso 0.61 1 calc R U P A 1
H55C H 0.0617 0.4529 0.0087 0.051 Uiso 0.61 1 calc R U P A 1
C56 C -0.1606(2) 0.3402(4) 0.03488(15) 0.0483(15) Uani 0.61 1 d D . P A 1
H56 H -0.1484 0.3002 0.0523 0.058 Uiso 0.61 1 calc R U P A 1
C57 C -0.2196(3) 0.3138(5) 0.02069(18) 0.0608(18) Uani 0.61 1 d D . P A 1
H57A H -0.2459 0.3153 0.0364 0.091 Uiso 0.61 1 calc R U P A 1
H57B H -0.2182 0.2554 0.0124 0.091 Uiso 0.61 1 calc R U P A 1
H57C H -0.2331 0.3536 0.0040 0.091 Uiso 0.61 1 calc R U P A 1
C58 C -0.1646(4) 0.4295(5) 0.0479(2) 0.055(2) Uani 0.61 1 d D U P A 1
H58A H -0.1661 0.4716 0.0312 0.083 Uiso 0.61 1 calc R U P A 1
H58B H -0.1309 0.4406 0.0629 0.083 Uiso 0.61 1 calc R U P A 1
H58C H -0.1994 0.4341 0.0580 0.083 Uiso 0.61 1 calc R U P A 1
C51A C -0.1403(3) 0.3876(5) -0.01179(17) 0.037(2) Uani 0.39 1 d G . P A 2
H51A H -0.1786 0.4072 -0.0167 0.045 Uiso 0.39 1 calc R U P A 2
C52A C -0.1179(3) 0.3753(4) 0.01879(15) 0.033(2) Uani 0.39 1 d DG . P A 2
C47A C -0.0619(4) 0.3465(4) 0.0260(2) 0.054(5) Uani 0.39 1 d G . P A 2
C48A C -0.0283(3) 0.3301(4) 0.0027(3) 0.031(4) Uani 0.39 1 d DG . P A 2
C49A C -0.0507(4) 0.3425(5) -0.0279(3) 0.029(4) Uani 0.39 1 d G . P A 2
H49A H -0.0278 0.3313 -0.0438 0.035 Uiso 0.39 1 calc R U P A 2
C50A C -0.1068(4) 0.3712(6) -0.03513(16) 0.039(4) Uani 0.39 1 d G . P A 2
H50A H -0.1221 0.3797 -0.0560 0.047 Uiso 0.39 1 calc R U P A 2
C53A C 0.0324(4) 0.2998(6) 0.0100(4) 0.041(4) Uani 0.39 1 d D . P A 2
H53A H 0.0415 0.2969 0.0329 0.049 Uiso 0.39 1 calc R U P A 2
C54A C 0.0458(5) 0.2138(6) -0.0029(2) 0.045(2) Uani 0.39 1 d D . P A 2
H54D H 0.0112 0.1902 -0.0147 0.068 Uiso 0.39 1 calc R U P A 2
H54E H 0.0592 0.1746 0.0140 0.068 Uiso 0.39 1 calc R U P A 2
H54F H 0.0758 0.2204 -0.0164 0.068 Uiso 0.39 1 calc R U P A 2
C55A C 0.0708(6) 0.3687(10) -0.0018(4) 0.046(4) Uani 0.39 1 d D . P A 2
H55D H 0.1094 0.3646 0.0095 0.069 Uiso 0.39 1 calc R U P A 2
H55E H 0.0549 0.4258 0.0015 0.069 Uiso 0.39 1 calc R U P A 2
H55F H 0.0727 0.3600 -0.0238 0.069 Uiso 0.39 1 calc R U P A 2
C56A C -0.1545(4) 0.3935(5) 0.0439(2) 0.037(2) Uani 0.39 1 d D . P A 2
H56A H -0.1275 0.4058 0.0628 0.044 Uiso 0.39 1 calc R U P A 2
C57A C -0.1925(4) 0.3224(6) 0.0521(2) 0.049(2) Uani 0.39 1 d D . P A 2
H57D H -0.2285 0.3236 0.0383 0.074 Uiso 0.39 1 calc R U P A 2
H57E H -0.2005 0.3299 0.0734 0.074 Uiso 0.39 1 calc R U P A 2
H57F H -0.1733 0.2671 0.0501 0.074 Uiso 0.39 1 calc R U P A 2
C58A C -0.1899(4) 0.4751(6) 0.0370(3) 0.051(2) Uani 0.39 1 d D U P A 2
H58D H -0.1919 0.4890 0.0151 0.077 Uiso 0.39 1 calc R U P A 2
H58E H -0.1718 0.5228 0.0493 0.077 Uiso 0.39 1 calc R U P A 2
H58F H -0.2287 0.4659 0.0424 0.077 Uiso 0.39 1 calc R U P A 2
C59 C -0.12494(13) 0.05787(18) 0.11033(7) 0.0275(6) Uani 1 1 d . . . . .
C60 C -0.10462(15) -0.0245(2) 0.10376(10) 0.0429(8) Uani 1 1 d D . . . .
C61 C -0.14337(19) -0.0928(2) 0.10030(13) 0.0648(13) Uani 1 1 d . . . . .
H61A H -0.1299 -0.1482 0.0955 0.078 Uiso 1 1 calc R U . . .
C62 C -0.20009(19) -0.0826(3) 0.10363(12) 0.0633(13) Uani 1 1 d . . . . .
H62A H -0.2253 -0.1305 0.1020 0.076 Uiso 1 1 calc R U . . .
C63 C -0.21989(15) -0.0024(2) 0.10940(9) 0.0423(8) Uani 1 1 d . . . . .
H63A H -0.2594 0.0050 0.1112 0.051 Uiso 1 1 calc R U . . .
C64 C -0.18363(13) 0.0691(2) 0.11266(7) 0.0316(6) Uani 1 1 d . . . . .
C65 C -0.0397(2) -0.0394(9) 0.1096(3) 0.0370(19) Uani 0.39 1 d D . P B 1
H65 H -0.0218 0.0121 0.1010 0.044 Uiso 0.39 1 calc R U P B 1
C66 C -0.0126(7) -0.0471(11) 0.1426(3) 0.060(4) Uani 0.39 1 d D U P B 1
H66A H -0.0178 0.0069 0.1534 0.090 Uiso 0.39 1 calc R U P B 1
H66B H 0.0284 -0.0590 0.1431 0.090 Uiso 0.39 1 calc R U P B 1
H66C H -0.0308 -0.0941 0.1527 0.090 Uiso 0.39 1 calc R U P B 1
C67 C -0.0230(7) -0.1153(9) 0.0910(3) 0.067(5) Uani 0.39 1 d D . P B 1
H67A H 0.0176 -0.1106 0.0881 0.101 Uiso 0.39 1 calc R U P B 1
H67B H -0.0465 -0.1158 0.0709 0.101 Uiso 0.39 1 calc R U P B 1
H67C H -0.0292 -0.1687 0.1020 0.101 Uiso 0.39 1 calc R U P B 1
C65A C -0.04275(19) -0.0396(5) 0.09738(14) 0.0370(19) Uani 0.61 1 d D . P B 2
H65A H -0.0275 0.0158 0.0902 0.044 Uiso 0.61 1 calc R U P B 2
C66A C -0.0117(5) -0.0595(7) 0.1286(2) 0.058(2) Uani 0.61 1 d D . P B 2
H66D H -0.0169 -0.0119 0.1427 0.086 Uiso 0.61 1 calc R U P B 2
H66E H 0.0292 -0.0670 0.1271 0.086 Uiso 0.61 1 calc R U P B 2
H66F H -0.0272 -0.1124 0.1365 0.086 Uiso 0.61 1 calc R U P B 2
C67A C -0.0326(5) -0.1086(6) 0.0745(2) 0.055(2) Uani 0.61 1 d D . P B 2
H67D H 0.0069 -0.1047 0.0696 0.082 Uiso 0.61 1 calc R U P B 2
H67E H -0.0593 -0.1008 0.0556 0.082 Uiso 0.61 1 calc R U P B 2
H67F H -0.0387 -0.1653 0.0833 0.082 Uiso 0.61 1 calc R U P B 2
C68 C -0.21057(15) 0.1554(2) 0.11757(8) 0.0392(7) Uani 1 1 d . . . . .
H68A H -0.1794 0.1994 0.1211 0.047 Uiso 1 1 calc R U . . .
C69 C -0.24430(16) 0.1558(2) 0.14550(9) 0.0447(8) Uani 1 1 d . . . . .
H69A H -0.2201 0.1328 0.1635 0.067 Uiso 1 1 calc R U . . .
H69B H -0.2786 0.1200 0.1411 0.067 Uiso 1 1 calc R U . . .
H69C H -0.2556 0.2148 0.1498 0.067 Uiso 1 1 calc R U . . .
C70 C -0.2505(3) 0.1807(4) 0.08904(12) 0.088(2) Uani 1 1 d . . . . .
H70A H -0.2289 0.1828 0.0713 0.133 Uiso 1 1 calc R U . . .
H70B H -0.2669 0.2375 0.0922 0.133 Uiso 1 1 calc R U . . .
H70C H -0.2814 0.1383 0.0853 0.133 Uiso 1 1 calc R U . . .
O2 O -0.0848(8) 0.1212(13) 0.0394(4) 0.036(7) Uani 0.39 1 d D . P C 1
C71 C -0.1338(4) 0.1449(7) 0.0185(2) 0.046(2) Uani 0.39 1 d D . P C 1
H71A H -0.1345 0.2078 0.0151 0.055 Uiso 0.39 1 calc R U P C 1
H71B H -0.1694 0.1280 0.0268 0.055 Uiso 0.39 1 calc R U P C 1
C72 C -0.1289(6) 0.0984(11) -0.0111(2) 0.076(3) Uani 0.39 1 d D U P C 1
H72A H -0.1659 0.0717 -0.0192 0.091 Uiso 0.39 1 calc R U P C 1
H72B H -0.1173 0.1385 -0.0268 0.091 Uiso 0.39 1 calc R U P C 1
C73 C -0.0845(7) 0.0317(7) -0.0036(2) 0.043(4) Uani 0.39 1 d D . P C 1
H73C H -0.0504 0.0438 -0.0140 0.051 Uiso 0.39 1 calc R U P C 1
H73D H -0.0996 -0.0258 -0.0100 0.051 Uiso 0.39 1 calc R U P C 1
C74 C -0.0699(5) 0.0357(6) 0.0307(2) 0.054(3) Uani 0.39 1 d D . P C 1
H74A H -0.0920 -0.0077 0.0409 0.065 Uiso 0.39 1 calc R U P C 1
H74D H -0.0285 0.0249 0.0366 0.065 Uiso 0.39 1 calc R U P C 1
O2A O -0.0799(5) 0.1176(8) 0.0390(2) 0.029(4) Uani 0.61 1 d D . P C 2
C71A C -0.1400(2) 0.0939(5) 0.03180(13) 0.0432(13) Uani 0.61 1 d D . P C 2
H71C H -0.1652 0.1425 0.0359 0.052 Uiso 0.61 1 calc R U P C 2
H71D H -0.1493 0.0440 0.0443 0.052 Uiso 0.61 1 calc R U P C 2
C72A C -0.1474(3) 0.0715(8) -0.00190(17) 0.077(3) Uani 0.61 1 d D U P C 2
H72C H -0.1751 0.0239 -0.0062 0.093 Uiso 0.61 1 calc R U P C 2
H72D H -0.1612 0.1219 -0.0145 0.093 Uiso 0.61 1 calc R U P C 2
C73A C -0.0901(5) 0.0455(12) -0.0084(3) 0.110(7) Uani 0.61 1 d D . P C 2
H73A H -0.0846 0.0595 -0.0299 0.132 Uiso 0.61 1 calc R U P C 2
H73B H -0.0845 -0.0171 -0.0052 0.132 Uiso 0.61 1 calc R U P C 2
C74A C -0.0497(3) 0.0946(5) 0.01341(14) 0.0538(17) Uani 0.61 1 d D . P C 2
H74B H -0.0157 0.0591 0.0206 0.065 Uiso 0.61 1 calc R U P C 2
H74C H -0.0368 0.1469 0.0034 0.065 Uiso 0.61 1 calc R U P C 2
C75 C 0.0733(3) 0.6703(4) 0.12509(14) 0.0806(15) Uani 1 1 d . . . . .
H75A H 0.0986 0.7132 0.1175 0.121 Uiso 1 1 calc R U . . .
H75B H 0.0356 0.6726 0.1127 0.121 Uiso 1 1 calc R U . . .
H75C H 0.0898 0.6129 0.1235 0.121 Uiso 1 1 calc R U . . .
C76 C 0.0669(3) 0.6886(4) 0.15744(15) 0.0920(18) Uani 1 1 d . . . . .
H76A H 0.1050 0.6874 0.1698 0.110 Uiso 1 1 calc R U . . .
H76B H 0.0507 0.7470 0.1590 0.110 Uiso 1 1 calc R U . . .
O77 O 0.03117(17) 0.6290(2) 0.16924(8) 0.0723(9) Uani 1 1 d . . . . .
C77 C 0.0151(4) 0.6516(6) 0.19908(16) 0.112(2) Uani 1 1 d . . . . .
H77A H -0.0026 0.7095 0.1982 0.134 Uiso 1 1 calc R U . . .
H77B H 0.0494 0.6526 0.2146 0.134 Uiso 1 1 calc R U . . .
C78 C -0.0283(3) 0.5835(4) 0.20797(16) 0.097(2) Uani 1 1 d . . . . .
H78A H -0.0461 0.6041 0.2257 0.145 Uiso 1 1 calc R U . . .
H78B H -0.0082 0.5293 0.2133 0.145 Uiso 1 1 calc R U . . .
H78C H -0.0580 0.5741 0.1905 0.145 Uiso 1 1 calc R U . . .
C79 C 0.2554(5) 0.4374(6) 0.0277(3) 0.173(5) Uani 1 1 d D . . . .
H79A H 0.2835 0.4687 0.0419 0.259 Uiso 1 1 calc R U . . .
H79B H 0.2193 0.4327 0.0365 0.259 Uiso 1 1 calc R U . . .
H79C H 0.2489 0.4683 0.0080 0.259 Uiso 1 1 calc R U . . .
C80 C 0.2784(3) 0.3469(4) 0.02221(15) 0.097(2) Uani 1 1 d D . . . .
H80A H 0.3125 0.3525 0.0111 0.116 Uiso 1 1 calc R U . . .
H80B H 0.2911 0.3203 0.0424 0.116 Uiso 1 1 calc R U . . .
C81 C 0.2379(2) 0.2899(3) 0.00495(12) 0.0723(16) Uani 1 1 d D . . . .
H81A H 0.2199 0.3209 -0.0135 0.087 Uiso 1 1 calc R U . . .
H81B H 0.2074 0.2759 0.0178 0.087 Uiso 1 1 calc R U . . .
C91 C 0.5536(4) 0.4166(10) 0.2091(2) 0.185(6) Uani 1 1 d . . . . .
H91A H 0.5437 0.4354 0.1877 0.277 Uiso 1 1 calc R U . . .
H91B H 0.5395 0.3580 0.2114 0.277 Uiso 1 1 calc R U . . .
H91C H 0.5953 0.4177 0.2143 0.277 Uiso 1 1 calc R U . . .
C92 C 0.5273(5) 0.4742(5) 0.2295(2) 0.143(4) Uani 1 1 d . . . . .
H92A H 0.5570 0.5109 0.2410 0.172 Uiso 1 1 calc R U . . .
H92B H 0.4992 0.5120 0.2173 0.172 Uiso 1 1 calc R U . . .
O92 O 0.5000 0.4257(3) 0.2500 0.0820(15) Uani 1 2 d S T P . .

loop_
_atom_site_aniso_label
_atom_site_aniso_U_11
_atom_site_aniso_U_22
_atom_site_aniso_U_33
_atom_site_aniso_U_23
_atom_site_aniso_U_13
_atom_site_aniso_U_12
Cl1 0.0277(3) 0.0235(3) 0.0356(3) -0.0051(3) 0.0037(3) -0.0006(3)
Cl2 0.0256(3) 0.0312(4) 0.0348(4) 0.0049(3) 0.0021(3) -0.0036(3)
Mg1 0.0228(5) 0.0237(5) 0.0357(5) 0.0021(4) -0.0009(4) -0.0004(4)
Mg2 0.0231(5) 0.0222(5) 0.0294(5) -0.0021(4) 0.0009(3) -0.0039(4)
Mg3 0.0188(4) 0.0211(5) 0.0332(5) -0.0010(4) 0.0014(3) -0.0016(3)
O1 0.0311(12) 0.0384(13) 0.0445(12) 0.0101(10) -0.0032(9) 0.0032(10)
N1 0.0285(13) 0.0300(14) 0.0433(14) -0.0034(11) -0.0026(11) -0.0045(11)
N2 0.0220(11) 0.0195(11) 0.0370(13) 0.0007(9) 0.0027(9) -0.0013(9)
N3 0.0223(12) 0.0228(12) 0.0416(14) 0.0033(10) 0.0034(10) 0.0020(10)
N4 0.0263(12) 0.0251(12) 0.0317(12) 0.0008(10) 0.0007(10) -0.0015(10)
N5 0.0233(11) 0.0178(11) 0.0307(11) -0.0007(9) 0.0025(9) -0.0008(9)
N6 0.0239(12) 0.0197(11) 0.0354(12) 0.0000(9) 0.0022(10) -0.0022(9)
C1 0.0361(17) 0.0305(17) 0.0488(18) -0.0062(14) 0.0013(14) -0.0054(14)
C2 0.0234(14) 0.0233(14) 0.0482(17) -0.0008(12) 0.0018(12) -0.0070(11)
C3 0.0204(13) 0.0194(13) 0.0458(16) -0.0031(12) 0.0038(12) -0.0017(11)
C4 0.0214(14) 0.0215(14) 0.0507(18) 0.0022(12) 0.0050(12) 0.0001(11)
C5 0.0267(15) 0.0256(15) 0.0485(18) 0.0086(13) 0.0078(13) 0.0062(12)
C6 0.0305(15) 0.0294(16) 0.0398(16) 0.0037(12) 0.0085(12) 0.0030(12)
C7 0.0214(13) 0.0237(14) 0.0372(15) 0.0012(11) 0.0035(11) -0.0009(11)
C8 0.0242(14) 0.0267(15) 0.0396(16) 0.0026(12) 0.0034(12) 0.0001(12)
C9 0.0431(19) 0.0323(17) 0.0429(17) 0.0031(14) 0.0056(14) 0.0119(14)
C10 0.0437(19) 0.0307(17) 0.0464(18) -0.0028(14) -0.0101(15) -0.0062(14)
C11 0.058(2) 0.043(2) 0.0415(19) -0.0010(15) -0.0085(16) -0.0148(18)
C12 0.082(3) 0.061(3) 0.042(2) 0.0037(18) -0.013(2) -0.025(2)
C13 0.094(4) 0.067(3) 0.052(2) 0.015(2) -0.033(3) -0.036(3)
C14 0.061(3) 0.051(2) 0.073(3) 0.011(2) -0.034(2) -0.018(2)
C15 0.046(2) 0.0310(18) 0.065(2) -0.0017(16) -0.0180(18) -0.0056(16)
C16 0.054(2) 0.062(3) 0.0360(17) -0.0058(17) 0.0025(15) -0.0167(19)
C17 0.062(3) 0.078(3) 0.047(2) -0.009(2) 0.0088(19) -0.005(2)
C18 0.061(3) 0.069(3) 0.044(2) -0.0033(19) 0.0087(18) -0.018(2)
C19 0.0348(19) 0.045(2) 0.076(3) -0.0182(19) -0.0121(18) -0.0037(16)
C20 0.042(2) 0.057(3) 0.085(3) -0.008(2) 0.014(2) -0.0094(19)
C21 0.043(2) 0.068(3) 0.120(4) -0.038(3) -0.030(3) 0.005(2)
C22 0.0240(14) 0.0249(14) 0.0375(15) 0.0018(12) 0.0011(11) 0.0026(12)
C23 0.0251(15) 0.0262(15) 0.0491(18) -0.0013(13) 0.0032(13) 0.0012(12)
C24 0.0240(15) 0.0336(17) 0.057(2) 0.0015(14) 0.0041(13) 0.0031(13)
C25 0.0316(17) 0.0317(17) 0.066(2) 0.0104(16) 0.0086(15) 0.0128(14)
C26 0.0340(17) 0.0231(15) 0.062(2) 0.0077(14) 0.0086(15) 0.0031(13)
C27 0.0257(15) 0.0257(15) 0.0396(16) 0.0022(12) 0.0015(12) 0.0009(12)
C28 0.0302(17) 0.0255(16) 0.080(3) -0.0008(16) 0.0174(16) 0.0004(13)
C29 0.051(3) 0.050(3) 0.111(4) -0.017(3) 0.010(2) -0.016(2)
C30 0.050(2) 0.0328(19) 0.096(3) 0.0091(19) 0.034(2) 0.0032(17)
C31 0.0260(15) 0.0250(15) 0.0522(18) 0.0039(13) 0.0005(13) 0.0021(12)
C32 0.0343(19) 0.060(3) 0.070(3) 0.023(2) 0.0062(17) -0.0033(18)
C33 0.0312(18) 0.064(3) 0.058(2) -0.0044(19) -0.0035(16) 0.0032(17)
C34 0.0333(19) 0.070(3) 0.052(2) 0.0004(19) -0.0078(16) 0.0109(18)
C35 0.053(3) 0.105(4) 0.062(3) 0.001(3) -0.015(2) 0.013(3)
C36 0.059(3) 0.178(7) 0.076(3) 0.073(4) -0.009(3) -0.018(4)
C37 0.047(2) 0.085(3) 0.059(2) 0.037(2) 0.0006(18) 0.000(2)
C38 0.0289(15) 0.0239(15) 0.0448(17) 0.0040(12) 0.0011(13) -0.0002(12)
C39 0.0193(13) 0.0213(14) 0.0394(15) 0.0014(11) 0.0019(11) 0.0023(10)
C40 0.0202(13) 0.0204(13) 0.0362(15) -0.0011(11) 0.0021(11) 0.0005(10)
C41 0.0208(13) 0.0217(14) 0.0451(16) -0.0036(12) 0.0025(12) -0.0011(11)
C42 0.0287(15) 0.0326(16) 0.0374(16) -0.0082(13) -0.0006(12) -0.0029(13)
C43 0.0314(15) 0.0330(16) 0.0302(14) -0.0017(12) 0.0024(12) -0.0036(13)
C44 0.0221(13) 0.0272(14) 0.0304(14) -0.0005(11) 0.0012(11) -0.0018(11)
C45 0.0251(14) 0.0274(15) 0.0313(14) 0.0021(11) 0.0015(11) -0.0030(12)
C46 0.0435(19) 0.0413(19) 0.0358(16) 0.0029(14) 0.0058(14) -0.0168(15)
C47 0.025(3) 0.009(2) 0.025(3) 0.0045(19) -0.008(3) -0.004(2)
C48 0.031(4) 0.033(4) 0.030(4) 0.002(3) 0.000(3) 0.012(2)
C49 0.039(7) 0.050(5) 0.043(4) 0.005(3) 0.004(4) 0.007(3)
C50 0.057(7) 0.052(6) 0.037(4) 0.007(3) -0.007(4) 0.007(4)
C51 0.039(4) 0.058(5) 0.044(4) 0.007(4) -0.005(3) 0.003(4)
C52 0.033(3) 0.035(4) 0.046(3) 0.005(3) -0.003(2) -0.002(3)
C53 0.023(3) 0.022(3) 0.033(3) 0.010(3) 0.008(3) 0.005(3)
C54 0.047(4) 0.039(3) 0.041(3) 0.003(3) 0.008(3) 0.008(3)
C55 0.029(4) 0.034(4) 0.038(4) 0.010(3) 0.000(3) -0.003(3)
C56 0.039(3) 0.046(4) 0.056(4) 0.012(3) -0.006(3) 0.001(3)
C57 0.045(4) 0.059(4) 0.076(5) 0.019(4) -0.003(3) -0.005(3)
C58 0.036(4) 0.060(5) 0.070(4) 0.009(4) 0.007(3) -0.001(4)
C51A 0.026(5) 0.041(6) 0.042(5) 0.007(4) -0.007(4) 0.001(4)
C52A 0.033(5) 0.017(5) 0.048(5) -0.004(4) -0.004(4) -0.005(4)
C47A 0.071(12) 0.035(7) 0.059(10) -0.008(6) 0.022(8) -0.006(7)
C48A 0.027(6) 0.014(5) 0.049(8) 0.003(4) -0.003(5) 0.001(3)
C49A 0.029(11) 0.034(5) 0.022(5) 0.005(4) -0.004(5) 0.007(4)
C50A 0.042(8) 0.030(6) 0.039(7) 0.006(4) -0.015(6) 0.002(5)
C53A 0.033(7) 0.045(7) 0.045(7) 0.006(5) 0.010(5) -0.015(5)
C54A 0.049(6) 0.044(6) 0.044(5) -0.001(4) 0.008(5) 0.015(5)
C55A 0.023(6) 0.064(11) 0.049(7) -0.004(7) -0.003(5) 0.001(6)
C56A 0.021(5) 0.028(6) 0.059(6) 0.003(5) -0.005(4) 0.009(5)
C57A 0.044(5) 0.046(5) 0.063(6) -0.002(4) 0.023(5) -0.010(4)
C58A 0.032(4) 0.048(5) 0.074(5) 0.006(4) 0.008(4) 0.007(4)
C59 0.0270(14) 0.0200(13) 0.0353(14) 0.0020(11) 0.0031(11) -0.0040(11)
C60 0.0294(17) 0.0223(15) 0.080(3) 0.0006(15) 0.0189(16) -0.0039(13)
C61 0.048(2) 0.0219(17) 0.131(4) -0.017(2) 0.038(3) -0.0091(16)
C62 0.046(2) 0.035(2) 0.115(4) -0.027(2) 0.033(2) -0.0214(17)
C63 0.0256(16) 0.0395(19) 0.063(2) -0.0121(16) 0.0109(15) -0.0081(14)
C64 0.0284(15) 0.0274(15) 0.0390(16) -0.0005(12) 0.0038(12) -0.0044(12)
C65 0.033(2) 0.0219(17) 0.059(6) 0.006(4) 0.015(3) 0.0022(15)
C66 0.022(5) 0.051(7) 0.104(11) -0.006(8) -0.007(7) 0.009(5)
C67 0.050(9) 0.043(7) 0.118(14) 0.008(9) 0.046(11) 0.011(6)
C65A 0.033(2) 0.0219(17) 0.059(6) 0.006(4) 0.015(3) 0.0022(15)
C66A 0.046(4) 0.054(5) 0.072(6) -0.007(5) 0.003(5) -0.002(4)
C67A 0.045(4) 0.044(4) 0.080(6) -0.010(5) 0.025(5) 0.003(3)
C68 0.0315(16) 0.0299(17) 0.059(2) 0.0045(14) 0.0151(15) 0.0010(13)
C69 0.0412(19) 0.0303(17) 0.066(2) -0.0023(16) 0.0190(17) -0.0018(15)
C70 0.087(4) 0.114(5) 0.069(3) 0.031(3) 0.026(3) 0.071(4)
O2 0.039(10) 0.027(10) 0.042(11) -0.009(7) -0.002(7) 0.004(7)
C71 0.032(5) 0.043(5) 0.057(6) -0.020(5) -0.013(4) 0.011(4)
C72 0.054(6) 0.106(8) 0.063(6) -0.035(6) -0.012(4) 0.001(5)
C73 0.055(9) 0.023(4) 0.050(8) -0.021(5) 0.008(6) 0.010(5)
C74 0.047(6) 0.025(5) 0.083(7) -0.021(5) -0.021(5) 0.007(4)
O2A 0.021(4) 0.033(7) 0.033(6) -0.007(4) -0.002(3) -0.006(4)
C71A 0.027(3) 0.059(4) 0.042(3) -0.004(3) -0.002(2) -0.005(3)
C72A 0.053(6) 0.109(8) 0.065(5) -0.035(5) -0.011(4) -0.003(5)
C73A 0.060(7) 0.196(18) 0.068(7) -0.071(9) -0.022(6) 0.039(9)
C74A 0.040(3) 0.081(5) 0.041(3) -0.022(3) 0.007(3) -0.009(3)
C75 0.076(4) 0.063(3) 0.106(4) -0.011(3) 0.023(3) -0.003(3)
C76 0.085(4) 0.083(4) 0.105(5) -0.009(3) 0.001(3) -0.007(3)
O77 0.087(3) 0.0518(18) 0.080(2) 0.0003(16) 0.0166(18) 0.0124(17)
C77 0.123(6) 0.128(6) 0.087(4) 0.002(4) 0.020(4) 0.006(5)
C78 0.120(6) 0.076(4) 0.103(4) 0.021(3) 0.044(4) 0.023(4)
C79 0.156(10) 0.191(12) 0.180(10) 0.060(9) 0.050(8) 0.045(9)
C80 0.095(5) 0.089(4) 0.120(5) 0.048(4) 0.064(4) 0.045(4)
C81 0.069(3) 0.063(3) 0.097(4) 0.044(3) 0.059(3) 0.041(3)
C91 0.102(6) 0.323(17) 0.140(8) 0.134(10) 0.056(6) 0.068(9)
C92 0.189(10) 0.102(6) 0.127(6) 0.065(5) -0.026(6) -0.066(6)
O92 0.054(3) 0.050(3) 0.141(5) 0.000 0.008(3) 0.000

loop_
_atom_type_symbol
_atom_type_description
_atom_type_scat_dispersion_real
_atom_type_scat_dispersion_imag
_atom_type_scat_source
C C 0.0181 0.0091 'International Tables Vol C Tables 4.2.6.8 and 6.1.1.4'
H H 0.0000 0.0000 'International Tables Vol C Tables 4.2.6.8 and 6.1.1.4'
Cl Cl 0.3639 0.7018 'International Tables Vol C Tables 4.2.6.8 and 6.1.1.4'
Mg Mg 0.1719 0.1771 'International Tables Vol C Tables 4.2.6.8 and 6.1.1.4'
N N 0.0311 0.0180 'International Tables Vol C Tables 4.2.6.8 and 6.1.1.4'
O O 0.0492 0.0322 'International Tables Vol C Tables 4.2.6.8 and 6.1.1.4'

loop_
_geom_angle_atom_site_label_1
_geom_angle_atom_site_label_2
_geom_angle_atom_site_label_3
_geom_angle
_geom_angle_site_symmetry_1
_geom_angle_site_symmetry_3
Mg3 Cl1 Mg2 79.62(4) . .
Mg3 Cl2 Mg1 79.87(4) . .
O1 Mg1 N2 176.04(11) . .
O1 Mg1 N3 99.36(10) . .
N2 Mg1 N3 79.24(10) . .
O1 Mg1 N1 99.34(11) . .
N2 Mg1 N1 79.41(10) . .
N3 Mg1 N1 136.25(11) . .
O1 Mg1 Cl2 94.82(8) . .
N2 Mg1 Cl2 89.14(8) . .
N3 Mg1 Cl2 111.43(8) . .
N1 Mg1 Cl2 105.94(8) . .
O1 Mg1 Mg3 143.06(8) . .
N2 Mg1 Mg3 40.87(7) . .
N3 Mg1 Mg3 90.61(7) . .
N1 Mg1 Mg3 97.48(8) . .
Cl2 Mg1 Mg3 48.80(3) . .
N5 Mg2 O2 174.4(5) . .
N5 Mg2 O2A 177.9(3) . .
N5 Mg2 N4 79.00(10) . .
O2 Mg2 N4 98.8(7) . .
O2A Mg2 N4 99.7(4) . .
N5 Mg2 N6 79.51(10) . .
O2 Mg2 N6 98.9(8) . .
O2A Mg2 N6 100.5(5) . .
N4 Mg2 N6 136.26(10) . .
N5 Mg2 Cl1 89.24(7) . .
O2 Mg2 Cl1 96.4(5) . .
O2A Mg2 Cl1 92.8(3) . .
N4 Mg2 Cl1 106.29(8) . .
N6 Mg2 Cl1 111.04(8) . .
N5 Mg2 Mg3 40.67(7) . .
O2 Mg2 Mg3 145.0(5) . .
O2A Mg2 Mg3 141.4(3) . .
N4 Mg2 Mg3 95.48(7) . .
N6 Mg2 Mg3 92.38(7) . .
Cl1 Mg2 Mg3 48.78(3) . .
N2 Mg3 N5 133.01(10) . .
N2 Mg3 Cl2 91.78(8) . .
N5 Mg3 Cl2 116.65(8) . .
N2 Mg3 Cl1 113.18(8) . .
N5 Mg3 Cl1 92.04(7) . .
Cl2 Mg3 Cl1 110.40(4) . .
N2 Mg3 C7 29.18(9) . .
N5 Mg3 C7 133.44(10) . .
Cl2 Mg3 C7 107.88(7) . .
Cl1 Mg3 C7 84.55(7) . .
N2 Mg3 C44 137.13(10) . .
N5 Mg3 C44 28.59(9) . .
Cl2 Mg3 C44 88.33(7) . .
Cl1 Mg3 C44 106.80(7) . .
C7 Mg3 C44 155.95(9) . .
N2 Mg3 Mg1 41.00(7) . .
N5 Mg3 Mg1 151.04(8) . .
Cl2 Mg3 Mg1 51.33(3) . .
Cl1 Mg3 Mg1 116.59(4) . .
C7 Mg3 Mg1 58.89(6) . .
C44 Mg3 Mg1 128.05(7) . .
N2 Mg3 Mg2 145.70(8) . .
N5 Mg3 Mg2 40.66(7) . .
Cl2 Mg3 Mg2 121.72(4) . .
Cl1 Mg3 Mg2 51.60(3) . .
C7 Mg3 Mg2 121.40(7) . .
C44 Mg3 Mg2 58.40(6) . .
Mg1 Mg3 Mg2 165.92(4) . .
C34 O1 C37 108.1(3) . .
C34 O1 Mg1 128.3(2) . .
C37 O1 Mg1 122.9(2) . .
C2 N1 C10 121.2(3) . .
C2 N1 Mg1 113.6(2) . .
C10 N1 Mg1 125.0(2) . .
C7 N2 C3 112.8(2) . .
C7 N2 Mg3 106.20(17) . .
C3 N2 Mg3 114.03(18) . .
C7 N2 Mg1 112.52(18) . .
C3 N2 Mg1 112.17(18) . .
Mg3 N2 Mg1 98.13(11) . .
C8 N3 C22 120.4(3) . .
C8 N3 Mg1 113.6(2) . .
C22 N3 Mg1 126.00(19) . .
C39 N4 C47 121.7(3) . .
C39 N4 C47A 112.3(3) . .
C39 N4 Mg2 113.84(19) . .
C47 N4 Mg2 124.5(2) . .
C47A N4 Mg2 133.6(3) . .
C44 N5 C40 112.8(2) . .
C44 N5 Mg2 112.57(18) . .
C40 N5 Mg2 112.78(18) . .
C44 N5 Mg3 107.63(17) . .
C40 N5 Mg3 111.48(17) . .
Mg2 N5 Mg3 98.67(10) . .
C45 N6 C59 118.6(2) . .
C45 N6 Mg2 112.61(19) . .
C59 N6 Mg2 128.83(19) . .
C2 C1 H1A 109.5 . .
C2 C1 H1B 109.5 . .
H1A C1 H1B 109.5 . .
C2 C1 H1C 109.5 . .
H1A C1 H1C 109.5 . .
H1B C1 H1C 109.5 . .
N1 C2 C3 117.8(3) . .
N1 C2 C1 122.6(3) . .
C3 C2 C1 119.6(3) . .
C4 C3 C2 126.6(3) . .
C4 C3 N2 117.2(3) . .
C2 C3 N2 116.1(3) . .
C3 C4 C5 120.4(3) . .
C3 C4 H4A 119.8 . .
C5 C4 H4A 119.8 . .
C4 C5 C6 118.6(3) . .
C4 C5 H5A 120.7 . .
C6 C5 H5A 120.7 . .
C7 C6 C5 119.7(3) . .
C7 C6 H6A 120.2 . .
C5 C6 H6A 120.2 . .
C6 C7 C8 126.7(3) . .
C6 C7 N2 117.8(3) . .
C8 C7 N2 115.6(3) . .
C6 C7 Mg3 107.03(19) . .
C8 C7 Mg3 109.95(19) . .
N3 C8 C7 117.7(3) . .
N3 C8 C9 122.3(3) . .
C7 C8 C9 119.9(3) . .
C8 C9 H9A 109.5 . .
C8 C9 H9B 109.5 . .
H9A C9 H9B 109.5 . .
C8 C9 H9C 109.5 . .
H9A C9 H9C 109.5 . .
H9B C9 H9C 109.5 . .
C11 C10 C15 120.9(3) . .
C11 C10 N1 120.5(3) . .
C15 C10 N1 118.4(3) . .
C12 C11 C10 118.4(4) . .
C12 C11 C16 118.7(4) . .
C10 C11 C16 122.8(3) . .
C13 C12 C11 120.7(5) . .
C13 C12 H12A 119.7 . .
C11 C12 H12A 119.7 . .
C14 C13 C12 120.2(4) . .
C14 C13 H13A 119.9 . .
C12 C13 H13A 119.9 . .
C13 C14 C15 122.0(4) . .
C13 C14 H14A 119.0 . .
C15 C14 H14A 119.0 . .
C14 C15 C10 117.7(4) . .
C14 C15 C19 121.1(4) . .
C10 C15 C19 121.2(3) . .
C18 C16 C17 109.7(4) . .
C18 C16 C11 112.9(4) . .
C17 C16 C11 110.9(3) . .
C18 C16 H16A 107.7 . .
C17 C16 H16A 107.7 . .
C11 C16 H16A 107.7 . .
C16 C17 H17A 109.5 . .
C16 C17 H17B 109.5 . .
H17A C17 H17B 109.5 . .
C16 C17 H17C 109.5 . .
H17A C17 H17C 109.5 . .
H17B C17 H17C 109.5 . .
C16 C18 H18A 109.5 . .
C16 C18 H18B 109.5 . .
H18A C18 H18B 109.5 . .
C16 C18 H18C 109.5 . .
H18A C18 H18C 109.5 . .
H18B C18 H18C 109.5 . .
C15 C19 C20 112.1(3) . .
C15 C19 C21 115.1(4) . .
C20 C19 C21 108.3(4) . .
C15 C19 H19A 107.0 . .
C20 C19 H19A 107.0 . .
C21 C19 H19A 107.0 . .
C19 C20 H20A 109.5 . .
C19 C20 H20B 109.5 . .
H20A C20 H20B 109.5 . .
C19 C20 H20C 109.5 . .
H20A C20 H20C 109.5 . .
H20B C20 H20C 109.5 . .
C19 C21 H21A 109.5 . .
C19 C21 H21B 109.5 . .
H21A C21 H21B 109.5 . .
C19 C21 H21C 109.5 . .
H21A C21 H21C 109.5 . .
H21B C21 H21C 109.5 . .
C27 C22 C23 119.8(3) . .
C27 C22 N3 118.8(3) . .
C23 C22 N3 121.1(3) . .
C24 C23 C22 119.2(3) . .
C24 C23 C28 118.2(3) . .
C22 C23 C28 122.6(3) . .
C25 C24 C23 121.6(3) . .
C25 C24 H24A 119.2 . .
C23 C24 H24A 119.2 . .
C24 C25 C26 118.8(3) . .
C24 C25 H25A 120.6 . .
C26 C25 H25A 120.6 . .
C25 C26 C27 121.8(3) . .
C25 C26 H26A 119.1 . .
C27 C26 H26A 119.1 . .
C26 C27 C22 118.5(3) . .
C26 C27 C31 120.3(3) . .
C22 C27 C31 121.1(3) . .
C29 C28 C23 111.5(3) . .
C29 C28 C30 109.6(4) . .
C23 C28 C30 110.9(3) . .
C29 C28 H28A 108.2 . .
C23 C28 H28A 108.2 . .
C30 C28 H28A 108.2 . .
C28 C29 H29A 109.5 . .
C28 C29 H29B 109.5 . .
H29A C29 H29B 109.5 . .
C28 C29 H29C 109.5 . .
H29A C29 H29C 109.5 . .
H29B C29 H29C 109.5 . .
C28 C30 H30A 109.5 . .
C28 C30 H30B 109.5 . .
H30A C30 H30B 109.5 . .
C28 C30 H30C 109.5 . .
H30A C30 H30C 109.5 . .
H30B C30 H30C 109.5 . .
C32 C31 C27 113.2(3) . .
C32 C31 C33 110.5(3) . .
C27 C31 C33 110.5(3) . .
C32 C31 H31A 107.4 . .
C27 C31 H31A 107.4 . .
C33 C31 H31A 107.4 . .
C31 C32 H32A 109.5 . .
C31 C32 H32B 109.5 . .
H32A C32 H32B 109.5 . .
C31 C32 H32C 109.5 . .
H32A C32 H32C 109.5 . .
H32B C32 H32C 109.5 . .
C31 C33 H33A 109.5 . .
C31 C33 H33B 109.5 . .
H33A C33 H33B 109.5 . .
C31 C33 H33C 109.5 . .
H33A C33 H33C 109.5 . .
H33B C33 H33C 109.5 . .
O1 C34 C35 105.8(3) . .
O1 C34 H34A 110.6 . .
C35 C34 H34A 110.6 . .
O1 C34 H34B 110.6 . .
C35 C34 H34B 110.6 . .
H34A C34 H34B 108.7 . .
C36 C35 C34 106.8(4) . .
C36 C35 H35A 110.4 . .
C34 C35 H35A 110.4 . .
C36 C35 H35B 110.4 . .
C34 C35 H35B 110.4 . .
H35A C35 H35B 108.6 . .
C35 C36 C37 109.5(5) . .
C35 C36 H36A 109.8 . .
C37 C36 H36A 109.8 . .
C35 C36 H36B 109.8 . .
C37 C36 H36B 109.8 . .
H36A C36 H36B 108.2 . .
C36 C37 O1 106.6(4) . .
C36 C37 H37A 110.4 . .
O1 C37 H37A 110.4 . .
C36 C37 H37B 110.4 . .
O1 C37 H37B 110.4 . .
H37A C37 H37B 108.6 . .
C39 C38 H38A 109.5 . .
C39 C38 H38B 109.5 . .
H38A C38 H38B 109.5 . .
C39 C38 H38C 109.5 . .
H38A C38 H38C 109.5 . .
H38B C38 H38C 109.5 . .
N4 C39 C40 117.4(3) . .
N4 C39 C38 121.7(3) . .
C40 C39 C38 120.9(3) . .
C41 C40 C39 126.3(3) . .
C41 C40 N5 117.5(3) . .
C39 C40 N5 116.1(2) . .
C40 C41 C42 119.6(3) . .
C40 C41 H41A 120.2 . .
C42 C41 H41A 120.2 . .
C43 C42 C41 118.9(3) . .
C43 C42 H42A 120.5 . .
C41 C42 H42A 120.5 . .
C44 C43 C42 119.3(3) . .
C44 C43 H43A 120.3 . .
C42 C43 H43A 120.3 . .
C43 C44 C45 126.1(3) . .
C43 C44 N5 117.4(3) . .
C45 C44 N5 116.5(2) . .
C43 C44 Mg3 105.26(19) . .
C45 C44 Mg3 112.9(2) . .
N6 C45 C44 117.8(3) . .
N6 C45 C46 122.7(3) . .
C44 C45 C46 119.4(3) . .
C45 C46 H46A 109.5 . .
C45 C46 H46B 109.5 . .
H46A C46 H46B 109.5 . .
C45 C46 H46C 109.5 . .
H46A C46 H46C 109.5 . .
H46B C46 H46C 109.5 . .
C52 C47 N4 119.1(6) . .
C52 C47 C48 121.0(5) . .
N4 C47 C48 119.5(6) . .
C49 C48 C47 117.7(9) . .
C49 C48 C53 117.7(9) . .
C47 C48 C53 124.6(7) . .
C48 C49 C50 120.5(9) . .
C48 C49 H49 119.7 . .
C50 C49 H49 119.7 . .
C51 C50 C49 120.5(8) . .
C51 C50 H50 119.8 . .
C49 C50 H50 119.8 . .
C50 C51 C52 122.3(7) . .
C50 C51 H51 118.9 . .
C52 C51 H51 118.9 . .
C47 C52 C51 118.0(6) . .
C47 C52 C56 121.1(6) . .
C51 C52 C56 120.8(6) . .
C48 C53 C54 114.5(5) . .
C48 C53 C55 111.2(5) . .
C54 C53 C55 108.5(6) . .
C48 C53 H53 107.4 . .
C54 C53 H53 107.4 . .
C55 C53 H53 107.4 . .
C53 C54 H54A 109.5 . .
C53 C54 H54B 109.5 . .
H54A C54 H54B 109.5 . .
C53 C54 H54C 109.5 . .
H54A C54 H54C 109.5 . .
H54B C54 H54C 109.5 . .
C53 C55 H55A 109.5 . .
C53 C55 H55B 109.5 . .
H55A C55 H55B 109.5 . .
C53 C55 H55C 109.5 . .
H55A C55 H55C 109.5 . .
H55B C55 H55C 109.5 . .
C57 C56 C58 108.0(6) . .
C57 C56 C52 115.1(6) . .
C58 C56 C52 109.4(5) . .
C57 C56 H56 108.0 . .
C58 C56 H56 108.0 . .
C52 C56 H56 108.0 . .
C56 C57 H57A 109.5 . .
C56 C57 H57B 109.5 . .
H57A C57 H57B 109.5 . .
C56 C57 H57C 109.5 . .
H57A C57 H57C 109.5 . .
H57B C57 H57C 109.5 . .
C56 C58 H58A 109.5 . .
C56 C58 H58B 109.5 . .
H58A C58 H58B 109.5 . .
C56 C58 H58C 109.5 . .
H58A C58 H58C 109.5 . .
H58B C58 H58C 109.5 . .
C52A C51A C50A 120.0 . .
C52A C51A H51A 120.0 . .
C50A C51A H51A 120.0 . .
C51A C52A C47A 120.0 . .
C51A C52A C56A 119.6(7) . .
C47A C52A C56A 120.4(7) . .
C48A C47A C52A 120.0 . .
C48A C47A N4 117.0(7) . .
C52A C47A N4 121.2(7) . .
C49A C48A C47A 120.0 . .
C49A C48A C53A 119.1(10) . .
C47A C48A C53A 120.9(10) . .
C48A C49A C50A 120.0 . .
C48A C49A H49A 120.0 . .
C50A C49A H49A 120.0 . .
C49A C50A C51A 120.0 . .
C49A C50A H50A 120.0 . .
C51A C50A H50A 120.0 . .
C48A C53A C54A 116.0(8) . .
C48A C53A C55A 107.1(9) . .
C54A C53A C55A 109.7(11) . .
C48A C53A H53A 107.9 . .
C54A C53A H53A 107.9 . .
C55A C53A H53A 107.9 . .
C53A C54A H54D 109.5 . .
C53A C54A H54E 109.5 . .
H54D C54A H54E 109.5 . .
C53A C54A H54F 109.5 . .
H54D C54A H54F 109.5 . .
H54E C54A H54F 109.5 . .
C53A C55A H55D 109.5 . .
C53A C55A H55E 109.5 . .
H55D C55A H55E 109.5 . .
C53A C55A H55F 109.5 . .
H55D C55A H55F 109.5 . .
H55E C55A H55F 109.5 . .
C57A C56A C52A 116.8(6) . .
C57A C56A C58A 109.6(8) . .
C52A C56A C58A 111.2(7) . .
C57A C56A H56A 106.2 . .
C52A C56A H56A 106.2 . .
C58A C56A H56A 106.2 . .
C56A C57A H57D 109.5 . .
C56A C57A H57E 109.5 . .
H57D C57A H57E 109.5 . .
C56A C57A H57F 109.5 . .
H57D C57A H57F 109.5 . .
H57E C57A H57F 109.5 . .
C56A C58A H58D 109.5 . .
C56A C58A H58E 109.5 . .
H58D C58A H58E 109.5 . .
C56A C58A H58F 109.5 . .
H58D C58A H58F 109.5 . .
H58E C58A H58F 109.5 . .
C64 C59 C60 119.2(3) . .
C64 C59 N6 121.8(3) . .
C60 C59 N6 118.9(3) . .
C61 C60 C59 118.7(3) . .
C61 C60 C65A 119.0(4) . .
C59 C60 C65A 122.0(4) . .
C61 C60 C65 121.7(6) . .
C59 C60 C65 117.4(6) . .
C62 C61 C60 122.1(4) . .
C62 C61 H61A 118.9 . .
C60 C61 H61A 118.9 . .
C63 C62 C61 119.0(3) . .
C63 C62 H62A 120.5 . .
C61 C62 H62A 120.5 . .
C62 C63 C64 121.9(3) . .
C62 C63 H63A 119.1 . .
C64 C63 H63A 119.1 . .
C63 C64 C59 119.0(3) . .
C63 C64 C68 117.4(3) . .
C59 C64 C68 123.5(3) . .
C66 C65 C67 110.2(8) . .
C66 C65 C60 117.7(9) . .
C67 C65 C60 110.4(10) . .
C66 C65 H65 105.9 . .
C67 C65 H65 105.9 . .
C60 C65 H65 105.9 . .
C65 C66 H66A 109.5 . .
C65 C66 H66B 109.5 . .
H66A C66 H66B 109.5 . .
C65 C66 H66C 109.5 . .
H66A C66 H66C 109.5 . .
H66B C66 H66C 109.5 . .
C65 C67 H67A 109.5 . .
C65 C67 H67B 109.5 . .
H67A C67 H67B 109.5 . .
C65 C67 H67C 109.5 . .
H67A C67 H67C 109.5 . .
H67B C67 H67C 109.5 . .
C66A C65A C67A 111.1(6) . .
C66A C65A C60 103.4(6) . .
C67A C65A C60 117.6(6) . .
C66A C65A H65A 108.1 . .
C67A C65A H65A 108.1 . .
C60 C65A H65A 108.1 . .
C65A C66A H66D 109.5 . .
C65A C66A H66E 109.5 . .
H66D C66A H66E 109.5 . .
C65A C66A H66F 109.5 . .
H66D C66A H66F 109.5 . .
H66E C66A H66F 109.5 . .
C65A C67A H67D 109.5 . .
C65A C67A H67E 109.5 . .
H67D C67A H67E 109.5 . .
C65A C67A H67F 109.5 . .
H67D C67A H67F 109.5 . .
H67E C67A H67F 109.5 . .
C64 C68 C70 109.9(3) . .
C64 C68 C69 112.5(3) . .
C70 C68 C69 109.0(3) . .
C64 C68 H68A 108.4 . .
C70 C68 H68A 108.4 . .
C69 C68 H68A 108.4 . .
C68 C69 H69A 109.5 . .
C68 C69 H69B 109.5 . .
H69A C69 H69B 109.5 . .
C68 C69 H69C 109.5 . .
H69A C69 H69C 109.5 . .
H69B C69 H69C 109.5 . .
C68 C70 H70A 109.5 . .
C68 C70 H70B 109.5 . .
H70A C70 H70B 109.5 . .
C68 C70 H70C 109.5 . .
H70A C70 H70C 109.5 . .
H70B C70 H70C 109.5 . .
C71 O2 C74 105.8(6) . .
C71 O2 Mg2 129.8(10) . .
C74 O2 Mg2 124.2(9) . .
O2 C71 C72 106.7(8) . .
O2 C71 H71A 110.4 . .
C72 C71 H71A 110.4 . .
O2 C71 H71B 110.4 . .
C72 C71 H71B 110.4 . .
H71A C71 H71B 108.6 . .
C73 C72 C71 105.7(7) . .
C73 C72 H72A 110.6 . .
C71 C72 H72A 110.6 . .
C73 C72 H72B 110.6 . .
C71 C72 H72B 110.6 . .
H72A C72 H72B 108.7 . .
C72 C73 C74 105.3(7) . .
C72 C73 H73C 110.7 . .
C74 C73 H73C 110.7 . .
C72 C73 H73D 110.7 . .
C74 C73 H73D 110.7 . .
H73C C73 H73D 108.8 . .
O2 C74 C73 105.6(9) . .
O2 C74 H74A 110.6 . .
C73 C74 H74A 110.6 . .
O2 C74 H74D 110.6 . .
C73 C74 H74D 110.6 . .
H74A C74 H74D 108.7 . .
C74A O2A C71A 109.1(4) . .
C74A O2A Mg2 124.0(8) . .
C71A O2A Mg2 126.5(7) . .
O2A C71A C72A 105.1(6) . .
O2A C71A H71C 110.7 . .
C72A C71A H71C 110.7 . .
O2A C71A H71D 110.7 . .
C72A C71A H71D 110.7 . .
H71C C71A H71D 108.8 . .
C73A C72A C71A 104.9(6) . .
C73A C72A H72C 110.8 . .
C71A C72A H72C 110.8 . .
C73A C72A H72D 110.8 . .
C71A C72A H72D 110.8 . .
H72C C72A H72D 108.9 . .
C72A C73A C74A 105.4(6) . .
C72A C73A H73A 110.7 . .
C74A C73A H73A 110.7 . .
C72A C73A H73B 110.7 . .
C74A C73A H73B 110.7 . .
H73A C73A H73B 108.8 . .
O2A C74A C73A 107.0(7) . .
O2A C74A H74B 110.3 . .
C73A C74A H74B 110.3 . .
O2A C74A H74C 110.3 . .
C73A C74A H74C 110.3 . .
H74B C74A H74C 108.6 . .
C76 C75 H75A 109.5 . .
C76 C75 H75B 109.5 . .
H75A C75 H75B 109.5 . .
C76 C75 H75C 109.5 . .
H75A C75 H75C 109.5 . .
H75B C75 H75C 109.5 . .
O77 C76 C75 111.5(5) . .
O77 C76 H76A 109.3 . .
C75 C76 H76A 109.3 . .
O77 C76 H76B 109.3 . .
C75 C76 H76B 109.3 . .
H76A C76 H76B 108.0 . .
C76 O77 C77 114.2(5) . .
O77 C77 C78 108.2(6) . .
O77 C77 H77A 110.1 . .
C78 C77 H77A 110.1 . .
O77 C77 H77B 110.1 . .
C78 C77 H77B 110.1 . .
H77A C77 H77B 108.4 . .
C77 C78 H78A 109.5 . .
C77 C78 H78B 109.5 . .
H78A C78 H78B 109.5 . .
C77 C78 H78C 109.5 . .
H78A C78 H78C 109.5 . .
H78B C78 H78C 109.5 . .
C80 C79 H79A 109.5 . .
C80 C79 H79B 109.5 . .
H79A C79 H79B 109.5 . .
C80 C79 H79C 109.5 . .
H79A C79 H79C 109.5 . .
H79B C79 H79C 109.5 . .
C81 C80 C79 115.0(7) . .
C81 C80 H80A 108.5 . .
C79 C80 H80A 108.5 . .
C81 C80 H80B 108.5 . .
C79 C80 H80B 108.5 . .
H80A C80 H80B 107.5 . .
C80 C81 C81 115.1(6) . 7
C80 C81 H81A 108.5 . .
C81 C81 H81A 108.5 7 .
C80 C81 H81B 108.5 . .
C81 C81 H81B 108.5 7 .
H81A C81 H81B 107.5 . .
C92 C91 H91A 109.5 . .
C92 C91 H91B 109.5 . .
H91A C91 H91B 109.5 . .
C92 C91 H91C 109.5 . .
H91A C91 H91C 109.5 . .
H91B C91 H91C 109.5 . .
O92 C92 C91 109.1(7) . .
O92 C92 H92A 109.9 . .
C91 C92 H92A 109.9 . .
O92 C92 H92B 109.9 . .
C91 C92 H92B 109.9 . .
H92A C92 H92B 108.3 . .
C92 O92 C92 114.1(10) 2_655 .

loop_
_geom_bond_atom_site_label_1
_geom_bond_atom_site_label_2
_geom_bond_distance
_geom_bond_site_symmetry_2
Cl1 Mg3 2.3989(11) .
Cl1 Mg2 2.4994(12) .
Cl2 Mg3 2.3883(11) .
Cl2 Mg1 2.4782(12) .
Mg1 O1 2.059(2) .
Mg1 N2 2.071(3) .
Mg1 N3 2.124(3) .
Mg1 N1 2.129(3) .
Mg1 Mg3 3.1246(13) .
Mg2 N5 2.068(2) .
Mg2 O2 2.070(6) .
Mg2 O2A 2.074(4) .
Mg2 N4 2.142(3) .
Mg2 N6 2.146(3) .
Mg2 Mg3 3.1371(13) .
Mg3 N2 2.065(3) .
Mg3 N5 2.068(3) .
Mg3 C7 2.824(3) .
Mg3 C44 2.849(3) .
O1 C34 1.441(4) .
O1 C37 1.454(5) .
N1 C2 1.337(4) .
N1 C10 1.425(4) .
N2 C7 1.434(4) .
N2 C3 1.442(4) .
N3 C8 1.342(4) .
N3 C22 1.429(4) .
N4 C39 1.332(4) .
N4 C47 1.440(6) .
N4 C47A 1.466(8) .
N5 C44 1.430(4) .
N5 C40 1.437(4) .
N6 C45 1.351(4) .
N6 C59 1.431(4) .
C1 C2 1.512(4) .
C1 H1A 0.9800 .
C1 H1B 0.9800 .
C1 H1C 0.9800 .
C2 C3 1.413(4) .
C3 C4 1.382(4) .
C4 C5 1.393(5) .
C4 H4A 0.9500 .
C5 C6 1.405(4) .
C5 H5A 0.9500 .
C6 C7 1.383(4) .
C6 H6A 0.9500 .
C7 C8 1.417(4) .
C8 C9 1.495(4) .
C9 H9A 0.9800 .
C9 H9B 0.9800 .
C9 H9C 0.9800 .
C10 C11 1.407(6) .
C10 C15 1.419(5) .
C11 C12 1.402(5) .
C11 C16 1.532(6) .
C12 C13 1.385(7) .
C12 H12A 0.9500 .
C13 C14 1.370(8) .
C13 H13A 0.9500 .
C14 C15 1.392(6) .
C14 H14A 0.9500 .
C15 C19 1.511(7) .
C16 C18 1.522(6) .
C16 C17 1.522(7) .
C16 H16A 1.0000 .
C17 H17A 0.9800 .
C17 H17B 0.9800 .
C17 H17C 0.9800 .
C18 H18A 0.9800 .
C18 H18B 0.9800 .
C18 H18C 0.9800 .
C19 C20 1.527(6) .
C19 C21 1.536(6) .
C19 H19A 1.0000 .
C20 H20A 0.9800 .
C20 H20B 0.9800 .
C20 H20C 0.9800 .
C21 H21A 0.9800 .
C21 H21B 0.9800 .
C21 H21C 0.9800 .
C22 C27 1.406(4) .
C22 C23 1.411(4) .
C23 C24 1.385(4) .
C23 C28 1.528(4) .
C24 C25 1.383(5) .
C24 H24A 0.9500 .
C25 C26 1.383(5) .
C25 H25A 0.9500 .
C26 C27 1.396(4) .
C26 H26A 0.9500 .
C27 C31 1.518(4) .
C28 C29 1.505(6) .
C28 C30 1.535(6) .
C28 H28A 1.0000 .
C29 H29A 0.9800 .
C29 H29B 0.9800 .
C29 H29C 0.9800 .
C30 H30A 0.9800 .
C30 H30B 0.9800 .
C30 H30C 0.9800 .
C31 C32 1.518(5) .
C31 C33 1.527(5) .
C31 H31A 1.0000 .
C32 H32A 0.9800 .
C32 H32B 0.9800 .
C32 H32C 0.9800 .
C33 H33A 0.9800 .
C33 H33B 0.9800 .
C33 H33C 0.9800 .
C34 C35 1.513(6) .
C34 H34A 0.9900 .
C34 H34B 0.9900 .
C35 C36 1.421(8) .
C35 H35A 0.9900 .
C35 H35B 0.9900 .
C36 C37 1.441(6) .
C36 H36A 0.9900 .
C36 H36B 0.9900 .
C37 H37A 0.9900 .
C37 H37B 0.9900 .
C38 C39 1.503(4) .
C38 H38A 0.9800 .
C38 H38B 0.9800 .
C38 H38C 0.9800 .
C39 C40 1.422(4) .
C40 C41 1.383(4) .
C41 C42 1.397(5) .
C41 H41A 0.9500 .
C42 C43 1.395(4) .
C42 H42A 0.9500 .
C43 C44 1.392(4) .
C43 H43A 0.9500 .
C44 C45 1.417(4) .
C45 C46 1.509(4) .
C46 H46A 0.9800 .
C46 H46B 0.9800 .
C46 H46C 0.9800 .
C47 C52 1.389(9) .
C47 C48 1.456(10) .
C48 C49 1.387(12) .
C48 C53 1.496(8) .
C49 C50 1.399(13) .
C49 H49 0.9500 .
C50 C51 1.362(12) .
C50 H50 0.9500 .
C51 C52 1.394(10) .
C51 H51 0.9500 .
C52 C56 1.512(7) .
C53 C54 1.504(7) .
C53 C55 1.534(7) .
C53 H53 1.0000 .
C54 H54A 0.9800 .
C54 H54B 0.9800 .
C54 H54C 0.9800 .
C55 H55A 0.9800 .
C55 H55B 0.9800 .
C55 H55C 0.9800 .
C56 C57 1.504(7) .
C56 C58 1.508(8) .
C56 H56 1.0000 .
C57 H57A 0.9800 .
C57 H57B 0.9800 .
C57 H57C 0.9800 .
C58 H58A 0.9800 .
C58 H58B 0.9800 .
C58 H58C 0.9800 .
C51A C52A 1.3900 .
C51A C50A 1.3900 .
C51A H51A 0.9500 .
C52A C47A 1.3900 .
C52A C56A 1.504(8) .
C47A C48A 1.3900 .
C48A C49A 1.3900 .
C48A C53A 1.500(8) .
C49A C50A 1.3900 .
C49A H49A 0.9500 .
C50A H50A 0.9500 .
C53A C54A 1.502(9) .
C53A C55A 1.530(9) .
C53A H53A 1.0000 .
C54A H54D 0.9800 .
C54A H54E 0.9800 .
C54A H54F 0.9800 .
C55A H55D 0.9800 .
C55A H55E 0.9800 .
C55A H55F 0.9800 .
C56A C57A 1.493(8) .
C56A C58A 1.526(8) .
C56A H56A 1.0000 .
C57A H57D 0.9800 .
C57A H57E 0.9800 .
C57A H57F 0.9800 .
C58A H58D 0.9800 .
C58A H58E 0.9800 .
C58A H58F 0.9800 .
C59 C64 1.407(4) .
C59 C60 1.409(4) .
C60 C61 1.396(5) .
C60 C65A 1.533(5) .
C60 C65 1.534(5) .
C61 C62 1.369(6) .
C61 H61A 0.9500 .
C62 C63 1.366(5) .
C62 H62A 0.9500 .
C63 C64 1.398(4) .
C63 H63A 0.9500 .
C64 C68 1.512(5) .
C65 C66 1.509(8) .
C65 C67 1.512(8) .
C65 H65 1.0000 .
C66 H66A 0.9800 .
C66 H66B 0.9800 .
C66 H66C 0.9800 .
C67 H67A 0.9800 .
C67 H67B 0.9800 .
C67 H67C 0.9800 .
C65A C66A 1.501(8) .
C65A C67A 1.509(7) .
C65A H65A 1.0000 .
C66A H66D 0.9800 .
C66A H66E 0.9800 .
C66A H66F 0.9800 .
C67A H67D 0.9800 .
C67A H67E 0.9800 .
C67A H67F 0.9800 .
C68 C70 1.518(6) .
C68 C69 1.538(5) .
C68 H68A 1.0000 .
C69 H69A 0.9800 .
C69 H69B 0.9800 .
C69 H69C 0.9800 .
C70 H70A 0.9800 .
C70 H70B 0.9800 .
C70 H70C 0.9800 .
O2 C71 1.429(14) .
O2 C74 1.439(15) .
C71 C72 1.503(9) .
C71 H71A 0.9900 .
C71 H71B 0.9900 .
C72 C73 1.479(9) .
C72 H72A 0.9900 .
C72 H72B 0.9900 .
C73 C74 1.499(9) .
C73 H73C 0.9900 .
C73 H73D 0.9900 .
C74 H74A 0.9900 .
C74 H74D 0.9900 .
O2A C74A 1.444(12) .
O2A C71A 1.458(12) .
C71A C72A 1.505(7) .
C71A H71C 0.9900 .
C71A H71D 0.9900 .
C72A C73A 1.468(9) .
C72A H72C 0.9900 .
C72A H72D 0.9900 .
C73A C74A 1.474(8) .
C73A H73A 0.9900 .
C73A H73B 0.9900 .
C74A H74B 0.9900 .
C74A H74C 0.9900 .
C75 C76 1.470(8) .
C75 H75A 0.9800 .
C75 H75B 0.9800 .
C75 H75C 0.9800 .
C76 O77 1.393(7) .
C76 H76A 0.9900 .
C76 H76B 0.9900 .
O77 C77 1.448(7) .
C77 C78 1.554(10) .
C77 H77A 0.9900 .
C77 H77B 0.9900 .
C78 H78A 0.9800 .
C78 H78B 0.9800 .
C78 H78C 0.9800 .
C79 C80 1.536(8) .
C79 H79A 0.9800 .
C79 H79B 0.9800 .
C79 H79C 0.9800 .
C80 C81 1.444(7) .
C80 H80A 0.9900 .
C80 H80B 0.9900 .
C81 C81 1.454(9) 7
C81 H81A 0.9900 .
C81 H81B 0.9900 .
C91 C92 1.458(15) .
C91 H91A 0.9800 .
C91 H91B 0.9800 .
C91 H91C 0.9800 .
C92 O92 1.388(8) .
C92 H92A 0.9900 .
C92 H92B 0.9900 .
O92 C92 1.388(8) 2_655

loop_
_geom_hbond_atom_site_label_D
_geom_hbond_atom_site_label_H
_geom_hbond_atom_site_label_A
_geom_hbond_distance_DH
_geom_hbond_distance_HA
_geom_hbond_distance_DA
_geom_hbond_angle_DHA
C74A H74B Cl1 0.99 2.88 3.418(6) 115.
C74 H74D Cl1 0.99 2.83 3.542(9) 130.

loop_
_geom_torsion_atom_site_label_1
_geom_torsion_atom_site_label_2
_geom_torsion_atom_site_label_3
_geom_torsion_atom_site_label_4
_geom_torsion
_geom_torsion_site_symmetry_4
C10 N1 C2 C3 178.9(3) .
Mg1 N1 C2 C3 -5.9(4) .
C10 N1 C2 C1 -2.0(5) .
Mg1 N1 C2 C1 173.2(2) .
N1 C2 C3 C4 -166.4(3) .
C1 C2 C3 C4 14.5(5) .
N1 C2 C3 N2 11.0(4) .
C1 C2 C3 N2 -168.1(3) .
C7 N2 C3 C4 39.0(3) .
Mg3 N2 C3 C4 -82.2(3) .
Mg1 N2 C3 C4 167.3(2) .
C7 N2 C3 C2 -138.6(3) .
Mg3 N2 C3 C2 100.1(3) .
Mg1 N2 C3 C2 -10.3(3) .
C2 C3 C4 C5 162.7(3) .
N2 C3 C4 C5 -14.7(4) .
C3 C4 C5 C6 -11.1(4) .
C4 C5 C6 C7 11.1(5) .
C5 C6 C7 C8 -165.7(3) .
C5 C6 C7 N2 14.9(4) .
C5 C6 C7 Mg3 62.0(3) .
C3 N2 C7 C6 -39.2(4) .
Mg3 N2 C7 C6 86.4(3) .
Mg1 N2 C7 C6 -167.3(2) .
C3 N2 C7 C8 141.3(3) .
Mg3 N2 C7 C8 -93.1(3) .
Mg1 N2 C7 C8 13.2(3) .
C3 N2 C7 Mg3 -125.6(3) .
Mg1 N2 C7 Mg3 106.25(18) .
C22 N3 C8 C7 -174.0(3) .
Mg1 N3 C8 C7 5.7(3) .
C22 N3 C8 C9 10.3(4) .
Mg1 N3 C8 C9 -170.0(2) .
C6 C7 C8 N3 167.9(3) .
N2 C7 C8 N3 -12.7(4) .
Mg3 C7 C8 N3 -61.0(3) .
C6 C7 C8 C9 -16.4(5) .
N2 C7 C8 C9 163.1(3) .
Mg3 C7 C8 C9 114.8(3) .
C2 N1 C10 C11 82.9(4) .
Mg1 N1 C10 C11 -91.7(4) .
C2 N1 C10 C15 -102.5(4) .
Mg1 N1 C10 C15 82.8(4) .
C15 C10 C11 C12 -1.9(6) .
N1 C10 C11 C12 172.5(4) .
C15 C10 C11 C16 177.1(4) .
N1 C10 C11 C16 -8.5(6) .
C10 C11 C12 C13 -0.2(7) .
C16 C11 C12 C13 -179.3(4) .
C11 C12 C13 C14 2.5(8) .
C12 C13 C14 C15 -2.7(8) .
C13 C14 C15 C10 0.5(6) .
C13 C14 C15 C19 179.2(4) .
C11 C10 C15 C14 1.8(5) .
N1 C10 C15 C14 -172.7(3) .
C11 C10 C15 C19 -176.9(4) .
N1 C10 C15 C19 8.6(5) .
C12 C11 C16 C18 -61.6(5) .
C10 C11 C16 C18 119.4(4) .
C12 C11 C16 C17 62.1(5) .
C10 C11 C16 C17 -116.9(4) .
C14 C15 C19 C20 -97.8(5) .
C10 C15 C19 C20 80.8(4) .
C14 C15 C19 C21 26.6(5) .
C10 C15 C19 C21 -154.8(4) .
C8 N3 C22 C27 -109.9(3) .
Mg1 N3 C22 C27 70.5(3) .
C8 N3 C22 C23 76.2(4) .
Mg1 N3 C22 C23 -103.5(3) .
C27 C22 C23 C24 -4.9(5) .
N3 C22 C23 C24 168.9(3) .
C27 C22 C23 C28 175.1(3) .
N3 C22 C23 C28 -11.0(5) .
C22 C23 C24 C25 1.9(5) .
C28 C23 C24 C25 -178.2(3) .
C23 C24 C25 C26 1.9(6) .
C24 C25 C26 C27 -2.7(6) .
C25 C26 C27 C22 -0.3(5) .
C25 C26 C27 C31 176.6(3) .
C23 C22 C27 C26 4.1(5) .
N3 C22 C27 C26 -169.9(3) .
C23 C22 C27 C31 -172.8(3) .
N3 C22 C27 C31 13.2(4) .
C24 C23 C28 C29 -62.2(4) .
C22 C23 C28 C29 117.7(4) .
C24 C23 C28 C30 60.3(5) .
C22 C23 C28 C30 -119.8(4) .
C26 C27 C31 C32 46.9(5) .
C22 C27 C31 C32 -136.3(3) .
C26 C27 C31 C33 -77.7(4) .
C22 C27 C31 C33 99.1(4) .
C37 O1 C34 C35 -15.7(5) .
Mg1 O1 C34 C35 154.5(3) .
O1 C34 C35 C36 6.7(7) .
C34 C35 C36 C37 4.9(8) .
C35 C36 C37 O1 -14.6(8) .
C34 O1 C37 C36 18.9(6) .
Mg1 O1 C37 C36 -152.0(5) .
C47 N4 C39 C40 177.7(4) .
C47A N4 C39 C40 170.4(5) .
Mg2 N4 C39 C40 -4.5(3) .
C47 N4 C39 C38 -4.3(5) .
C47A N4 C39 C38 -11.6(6) .
Mg2 N4 C39 C38 173.5(2) .
N4 C39 C40 C41 -168.4(3) .
C38 C39 C40 C41 13.6(4) .
N4 C39 C40 N5 9.8(4) .
C38 C39 C40 N5 -168.3(3) .
C44 N5 C40 C41 39.4(3) .
Mg2 N5 C40 C41 168.3(2) .
Mg3 N5 C40 C41 -81.8(3) .
C44 N5 C40 C39 -138.9(3) .
Mg2 N5 C40 C39 -10.0(3) .
Mg3 N5 C40 C39 99.9(2) .
C39 C40 C41 C42 164.9(3) .
N5 C40 C41 C42 -13.2(4) .
C40 C41 C42 C43 -14.0(4) .
C41 C42 C43 C44 13.5(5) .
C42 C43 C44 C45 -166.1(3) .
C42 C43 C44 N5 14.2(4) .
C42 C43 C44 Mg3 59.7(3) .
C40 N5 C44 C43 -39.9(4) .
Mg2 N5 C44 C43 -168.9(2) .
Mg3 N5 C44 C43 83.5(3) .
C40 N5 C44 C45 140.4(3) .
Mg2 N5 C44 C45 11.4(3) .
Mg3 N5 C44 C45 -96.2(3) .
C40 N5 C44 Mg3 -123.4(3) .
Mg2 N5 C44 Mg3 107.66(18) .
C59 N6 C45 C44 -175.7(3) .
Mg2 N6 C45 C44 3.9(3) .
C59 N6 C45 C46 7.7(4) .
Mg2 N6 C45 C46 -172.6(3) .
C43 C44 C45 N6 170.0(3) .
N5 C44 C45 N6 -10.3(4) .
Mg3 C44 C45 N6 -58.6(3) .
C43 C44 C45 C46 -13.4(5) .
N5 C44 C45 C46 166.3(3) .
Mg3 C44 C45 C46 118.0(3) .
C39 N4 C47 C52 -101.6(4) .
Mg2 N4 C47 C52 80.8(5) .
C39 N4 C47 C48 84.9(4) .
Mg2 N4 C47 C48 -92.7(3) .
C52 C47 C48 C49 0.2(2) .
N4 C47 C48 C49 173.6(4) .
C52 C47 C48 C53 179.3(3) .
N4 C47 C48 C53 -7.3(4) .
C47 C48 C49 C50 -0.2(3) .
C53 C48 C49 C50 -179.3(3) .
C48 C49 C50 C51 0.6(5) .
C49 C50 C51 C52 -1.2(7) .
N4 C47 C52 C51 -174.1(5) .
C48 C47 C52 C51 -0.7(5) .
N4 C47 C52 C56 7.3(6) .
C48 C47 C52 C56 -179.3(3) .
C50 C51 C52 C47 1.2(7) .
C50 C51 C52 C56 179.8(4) .
C49 C48 C53 C54 -64.1(6) .
C47 C48 C53 C54 116.7(6) .
C49 C48 C53 C55 59.3(5) .
C47 C48 C53 C55 -119.8(5) .
C47 C52 C56 C57 -156.1(5) .
C51 C52 C56 C57 25.4(7) .
C47 C52 C56 C58 82.1(7) .
C51 C52 C56 C58 -96.4(7) .
C50A C51A C52A C47A 0.0 .
C50A C51A C52A C56A 179.8(3) .
C51A C52A C47A C48A 0.0 .
C56A C52A C47A C48A -179.8(3) .
C51A C52A C47A N4 -164.2(6) .
C56A C52A C47A N4 16.0(6) .
C39 N4 C47A C48A 107.8(4) .
Mg2 N4 C47A C48A -78.6(6) .
C39 N4 C47A C52A -87.5(4) .
Mg2 N4 C47A C52A 86.1(6) .
C52A C47A C48A C49A 0.0 .
N4 C47A C48A C49A 164.9(5) .
C52A C47A C48A C53A 179.5(3) .
N4 C47A C48A C53A -15.7(5) .
C47A C48A C49A C50A 0.0 .
C53A C48A C49A C50A -179.5(3) .
C48A C49A C50A C51A 0.0 .
C52A C51A C50A C49A 0.0 .
C49A C48A C53A C54A -61.0(12) .
C47A C48A C53A C54A 119.5(12) .
C49A C48A C53A C55A 61.9(9) .
C47A C48A C53A C55A -117.6(9) .
C51A C52A C56A C57A 86.0(9) .
C47A C52A C56A C57A -94.2(9) .
C51A C52A C56A C58A -40.8(7) .
C47A C52A C56A C58A 139.0(7) .
C45 N6 C59 C64 70.7(4) .
Mg2 N6 C59 C64 -108.8(3) .
C45 N6 C59 C60 -113.3(3) .
Mg2 N6 C59 C60 67.1(4) .
C64 C59 C60 C61 -1.1(6) .
N6 C59 C60 C61 -177.2(4) .
C64 C59 C60 C65A 173.1(4) .
N6 C59 C60 C65A -3.0(6) .
C64 C59 C60 C65 -164.5(6) .
N6 C59 C60 C65 19.4(7) .
C59 C60 C61 C62 -1.2(8) .
C65A C60 C61 C62 -175.6(5) .
C65 C60 C61 C62 161.5(7) .
C60 C61 C62 C63 2.5(9) .
C61 C62 C63 C64 -1.4(7) .
C62 C63 C64 C59 -0.8(6) .
C62 C63 C64 C68 177.3(4) .
C60 C59 C64 C63 2.1(5) .
N6 C59 C64 C63 178.1(3) .
C60 C59 C64 C68 -175.9(3) .
N6 C59 C64 C68 0.1(5) .
C61 C60 C65 C66 -89.4(11) .
C59 C60 C65 C66 73.5(12) .
C61 C60 C65 C67 38.3(12) .
C59 C60 C65 C67 -158.8(8) .
C61 C60 C65A C66A -94.5(7) .
C59 C60 C65A C66A 91.2(7) .
C61 C60 C65A C67A 28.2(8) .
C59 C60 C65A C67A -146.0(6) .
C63 C64 C68 C70 -65.8(4) .
C59 C64 C68 C70 112.2(4) .
C63 C64 C68 C69 55.9(4) .
C59 C64 C68 C69 -126.1(3) .
C74 O2 C71 C72 -30(2) .
Mg2 O2 C71 C72 154.0(18) .
O2 C71 C72 C73 14.4(19) .
C71 C72 C73 C74 5.9(16) .
C71 O2 C74 C73 34(2) .
Mg2 O2 C74 C73 -150.1(16) .
C72 C73 C74 O2 -24.0(17) .
C74A O2A C71A C72A -11.0(13) .
Mg2 O2A C71A C72A 161.8(10) .
O2A C71A C72A C73A 25.2(13) .
C71A C72A C73A C74A -29.7(16) .
C71A O2A C74A C73A -7.3(15) .
Mg2 O2A C74A C73A 179.6(11) .
C72A C73A C74A O2A 23.2(17) .
C75 C76 O77 C77 -169.8(6) .
C76 O77 C77 C78 175.5(6) .
C79 C80 C81 C81 169.6(6) 7
C91 C92 O92 C92 -179.3(10) 2_655
